data_7710044
loop_
_publ_author_name
'Sch\"afer, Fabian'
'Mix, Andreas'
'Cati, Ninive'
'Lamm, Jan-Hendrik'
'Neumann, Beate'
'Stammler, Georg'
'Mitzel, Norbert Werner'

_publ_section_title
;
 Host guest chemistry of a bidentate silyl-triflate bis-Lewis-acid --
 complex complexation behaviour unravelled by diffusion NMR spectroscopy
;
_journal_name_full 'Dalton Transactions'
_journal_paper_doi 10.1039/D2DT00583B
_journal_year 2022
_chemical_formula_moiety 'C40 H68 N4 Si6, 4(C F3 O3 S), 3(C2 H3 N)'
_chemical_formula_sum 'C50 H77 F12 N7 O12 S4 Si6'
_chemical_formula_weight 1492.96
_space_group_crystal_system triclinic
_space_group_IT_number 2
_space_group_name_Hall '-P 1'
_space_group_name_H-M_alt 'P -1'
_atom_sites_solution_hydrogens geom
_atom_sites_solution_primary dual
_audit_creation_date 2020-10-22
_audit_creation_method
;
Olex2 1.3-ac4
(compiled 2019.04.23 svn.r3594 for Rigaku Oxford Diffraction, GUI svn.r5739)
;
_audit_update_record
;
2021-04-30 deposited with the CCDC.	2022-04-14 downloaded from the CCDC.
;
_cell_angle_alpha 115.737(4)
_cell_angle_beta 101.219(4)
_cell_angle_gamma 107.630(4)
_cell_formula_units_Z 1
_cell_length_a 12.5131(7)
_cell_length_b 13.0673(6)
_cell_length_c 13.5178(6)
_cell_measurement_reflns_used 10762
_cell_measurement_temperature 100.00(10)
_cell_measurement_theta_max 75.3500
_cell_measurement_theta_min 3.8440
_cell_volume 1755.3(2)
_computing_cell_refinement 'CrysAlisPro 1.171.40.84a (Rigaku OD, 2020)'
_computing_data_collection 'CrysAlisPro 1.171.40.84a (Rigaku OD, 2020)'
_computing_data_reduction 'CrysAlisPro 1.171.40.84a (Rigaku OD, 2020)'
_computing_molecular_graphics 'Olex2 (Dolomanov et al., 2009)'
_computing_publication_material 'Olex2 (Dolomanov et al., 2009)'
_computing_structure_refinement 'ShelXL (Sheldrick, 2015)'
_computing_structure_solution 'ShelXT (Sheldrick, 2015)'
_diffrn_ambient_environment N~2~
_diffrn_ambient_temperature 100.00(10)
_diffrn_detector 'CCD plate'
_diffrn_detector_area_resol_mean 5.3114
_diffrn_detector_type Atlas
_diffrn_measured_fraction_theta_full 0.998
_diffrn_measured_fraction_theta_max 0.983
_diffrn_measurement_details
;
List of Runs (angles in degrees, time in seconds):

  # Type    Start    End  Width  t~exp~   \w     \q     \k     \f   Frames
#--------------------------------------------------------------------------
  1  \w   -106.00  -6.00   1.00    3.08    --  -38.05 -57.00 -60.00  100
  2  \w    -47.00  -9.00   1.00    3.08    --  -38.05 -57.00   0.00   38
  3  \w    -53.00 -13.00   1.00    3.08    --  -38.05 -57.00-120.00   40
  4  \w   -127.00 -72.00   1.00    3.08    --  -38.05-178.00 150.00   55
  5  \w   -112.00 -41.00   1.00    3.08    --  -38.05 -57.00 -90.00   71
  6  \w    -91.00  -6.00   1.00    3.08    --  -38.05 -57.00 120.00   85
  7  \w   -114.00 -43.00   1.00    3.08    --  -38.05 178.00 -30.00   71
  8  \w   -127.00  23.00   1.00    3.08    --  -38.05   0.00  30.00  150
  9  \w    -63.00  40.00   1.00    3.08    --  -38.05  38.00-180.00  103
 10  \w   -116.00  -6.00   1.00    3.08    --  -38.05 -57.00  30.00  110
 11  \w    -73.00  -9.00   1.00    3.08    --  -38.05 -38.00 120.00   64
 12  \w   -123.00 -38.00   1.00    3.08    --  -38.05 178.00 -60.00   85
 13  \w    -89.00 -40.00   1.00    3.08    --  -38.05 -38.00  30.00   49
 14  \w   -113.00 -86.00   1.00    3.08    --  -38.05 -57.00   0.00   27
 15  \w   -114.00 -62.00   1.00    3.08    --  -38.05 -57.00-120.00   52
 16  \w      6.00  35.00   1.00    3.08    --   38.05 -99.00   0.00   29
 17  \w     75.00 100.00   1.00    3.08    --   38.05  57.00 -90.00   25
 18  \w      6.00  68.00   1.00    3.08    --   38.05  57.00 -90.00   62
 19  \w     56.00  82.00   1.00    3.08    --   38.05 -99.00   0.00   26
 20  \w     -1.00  26.00   1.00    3.08    --   38.05  89.00 166.72   27
 21  \w     30.00  76.00   1.00    3.08    --   38.05 -99.00-180.00   46
 22  \w     59.00 114.00   1.00    3.08    --   38.05-178.00 -30.00   55
 23  \w     -3.00  23.00   1.00    3.08    --   38.05  92.00  10.34   26
 24  \w     18.00 117.00   1.00    3.08    --   38.05  19.00-150.00   99
 25  \w      3.00  32.00   1.00    3.08    --   38.05  77.00 -72.59   29
 26  \w     79.00 108.00   1.00    3.08    --   38.05 178.00  60.00   29
 27  \w     35.00 108.00   1.00   13.50    --  115.00-111.00 -90.00   73
 28  \w     81.00 110.00   1.00   13.50    --  115.00  62.00  98.48   29
 29  \w     82.00 110.00   1.00   13.50    --  115.00  61.00  60.00   28
 30  \w     82.00 110.00   1.00   13.50    --  115.00  61.00-120.00   28
 31  \w    127.00 175.00   1.00   13.50    --  115.00  61.00  90.00   48
 32  \w     83.00 110.00   1.00   13.50    --  115.00  53.00 141.01   27
 33  \w     84.00 113.00   1.00   13.50    --  115.00  45.00  73.17   29
 34  \w     31.00 106.00   1.00   13.50    --  115.00 -94.00  60.00   75
 35  \w     33.00  93.00   1.00   13.50    --  115.00 -77.00   0.00   60
 36  \w    117.00 178.00   1.00   13.50    --  115.00  66.00 -97.58   61
 37  \w     84.00 111.00   1.00   13.50    --  115.00  45.00   0.00   27
 38  \w     85.00 110.00   1.00   13.50    --  115.00  45.00  60.00   25
 39  \w     80.00 108.00   1.00   13.50    --  115.00  66.00 -97.58   28
 40  \w     84.00 178.00   1.00   13.50    --  115.00  33.00-174.51   94
 41  \w     79.00 107.00   1.00   13.50    --  115.00  65.00 162.43   28
 42  \w    131.00 178.00   1.00   13.50    --  115.00  61.00 120.00   47
 43  \w     29.00 107.00   1.00   13.50    --  115.00 -94.00-180.00   78
 44  \w     83.00 126.00   1.00   13.50    --  115.00  61.00 120.00   43
 45  \w     34.00  86.00   1.00   13.50    --  115.00-111.00-120.00   52
 46  \w     82.00 158.00   1.00   13.50    --  115.00  61.00 -60.00   76
 47  \w    120.00 178.00   1.00   13.50    --  115.00  70.00  62.60   58
 48  \w     80.00 110.00   1.00   13.50    --  115.00  63.00   7.73   30
 49  \w     82.00 112.00   1.00   13.50    --  115.00  61.00-180.00   30
 50  \w     77.00 109.00   1.00   13.50    --  115.00  30.00 -60.00   32
 51  \w     43.00 109.00   1.00   13.50    --  115.00-111.00   0.00   66
 52  \w    108.00 150.00   1.00   13.50    --  115.00 -77.00   0.00   42
 53  \w     85.00 111.00   1.00   13.50    --  115.00  45.00-150.00   26
 54  \w     82.00 117.00   1.00   13.50    --  115.00  61.00  90.00   35
 55  \w     80.00 156.00   1.00   13.50    --  115.00  64.00 -46.28   76
 56  \w     80.00 109.00   1.00   13.50    --  115.00  66.00 136.89   29
 57  \w     80.00 115.00   1.00   13.50    --  115.00  70.00  62.60   35
 58  \w     83.00 157.00   1.00   13.50    --  115.00  52.00   6.04   74
 59  \w     31.00  86.00   1.00   13.50    --  115.00 -77.00 -90.00   55
 60  \w     86.00 115.00   1.00   13.50    --  115.00  45.00-120.00   29
 61  \w    150.00 175.00   1.00   13.50    --  115.00  51.00-147.66   25
 62  \w    134.00 162.00   1.00   13.50    --  115.00  61.00-120.00   28
 63  \w     73.00 107.00   1.00   13.50    --  115.00 -94.00 120.00   34
 64  \w     29.00  58.00   1.00   13.50    --  115.00 -94.00 120.00   29
 65  \w     83.00 120.00   1.00   13.50    --  115.00  51.00-147.66   37
 66  \w     84.00 129.00   1.00   13.50    --  115.00  44.00 101.73   45
 67  \w     83.00 112.00   1.00   13.50    --  115.00  61.00 150.00   29
 68  \w     82.00 176.00   1.00   13.50    --  115.00  61.00  30.00   94
 69  \w     84.00  96.00   1.00   13.50    --  115.00  54.00 112.88   12
;
_diffrn_measurement_device 'four-circle diffractometer'
_diffrn_measurement_device_type 'SuperNova, Dual, Cu at home/near, Atlas'
_diffrn_measurement_method '\w scans'
_diffrn_orient_matrix_type 'CrysAlisPro convention (1999,Acta A55,543-557)'
_diffrn_orient_matrix_UB_11 -0.0651592000
_diffrn_orient_matrix_UB_12 -0.0489658000
_diffrn_orient_matrix_UB_13 0.0671171000
_diffrn_orient_matrix_UB_21 0.0106360000
_diffrn_orient_matrix_UB_22 0.1325804000
_diffrn_orient_matrix_UB_23 0.0808970000
_diffrn_orient_matrix_UB_31 -0.1230573000
_diffrn_orient_matrix_UB_32 -0.0350581000
_diffrn_orient_matrix_UB_33 -0.0874981000
_diffrn_radiation_monochromator mirror
_diffrn_radiation_probe x-ray
_diffrn_radiation_type 'Cu K\a'
_diffrn_radiation_wavelength 1.54184
_diffrn_reflns_av_R_equivalents 0.0644
_diffrn_reflns_av_sigmaI/netI 0.0424
_diffrn_reflns_Laue_measured_fraction_full 0.998
_diffrn_reflns_Laue_measured_fraction_max 0.983
_diffrn_reflns_limit_h_max 15
_diffrn_reflns_limit_h_min -15
_diffrn_reflns_limit_k_max 16
_diffrn_reflns_limit_k_min -16
_diffrn_reflns_limit_l_max 17
_diffrn_reflns_limit_l_min -16
_diffrn_reflns_number 27959
_diffrn_reflns_point_group_measured_fraction_full 0.998
_diffrn_reflns_point_group_measured_fraction_max 0.983
_diffrn_reflns_theta_full 67.684
_diffrn_reflns_theta_max 76.242
_diffrn_reflns_theta_min 3.924
_diffrn_source 'micro-focus sealed X-ray tube'
_diffrn_source_type 'SuperNova (Cu) X-ray Source'
_exptl_absorpt_coefficient_mu 3.024
_exptl_absorpt_correction_T_max 1.000
_exptl_absorpt_correction_T_min 0.730
_exptl_absorpt_correction_type gaussian
_exptl_absorpt_process_details
;
CrysAlisPro 1.171.40.84a (Rigaku Oxford Diffraction, 2020)
Numerical absorption correction based on gaussian integration over
a multifaceted crystal model
Empirical absorption correction using spherical harmonics,
implemented in SCALE3 ABSPACK scaling algorithm.
;
_exptl_crystal_colour 'clear colourless'
_exptl_crystal_colour_lustre clear
_exptl_crystal_colour_primary colourless
_exptl_crystal_density_diffrn 1.412
_exptl_crystal_description irregular
_exptl_crystal_F_000 778
_exptl_crystal_size_max 0.174
_exptl_crystal_size_mid 0.122
_exptl_crystal_size_min 0.053
_refine_diff_density_max 0.573
_refine_diff_density_min -0.393
_refine_diff_density_rms 0.081
_refine_ls_extinction_method none
_refine_ls_goodness_of_fit_ref 1.056
_refine_ls_hydrogen_treatment constr
_refine_ls_matrix_type full
_refine_ls_number_parameters 470
_refine_ls_number_reflns 10019
_refine_ls_number_restraints 2
_refine_ls_restrained_S_all 1.055
_refine_ls_R_factor_all 0.0792
_refine_ls_R_factor_gt 0.0590
_refine_ls_shift/su_max 0.000
_refine_ls_shift/su_mean 0.000
_refine_ls_structure_factor_coef Fsqd
_refine_ls_weighting_details 'w=1/[\s^2^(Fo^2^)+(0.1183P)^2^+0.0513P] where P=(Fo^2^+2Fc^2^)/3'
_refine_ls_weighting_scheme calc
_refine_ls_wR_factor_gt 0.1638
_refine_ls_wR_factor_ref 0.1768
_reflns_Friedel_coverage 0.000
_reflns_number_gt 7365
_reflns_number_total 10019
_reflns_threshold_expression 'I > 2\s(I)'
_twin_special_details
;
Component 2 rotated by 2.6745\% 
around [-0.44 0.52 0.74] (reciprocal) or [0.07 0.68 0.73] (direct)
;
_cod_data_source_file d2dt00583b2.cif
_cod_data_source_block compound_2_Bipy
_cod_original_cell_volume 1755.33(16)
_cod_database_code 7710044
_shelx_shelxl_version_number 2018/3
_chemical_oxdiff_formula C48H66F10N6O12S4Si6
_shelx_space_group_comment
;
The symmetry employed for this shelxl refinement is uniquely defined
by the following loop, which should always be used as a source of
symmetry information in preference to the above space-group names.
They are only intended as comments.
;
_diffrn_oxdiff_digest_frames
;
011194f140eafd0171889f1edab3dcef0d000288ac0
;
_olex2_refinement_description
;
1. Twinned data refinement
 Scales: 0.627(3)
 0.373(3)
2. Fixed Uiso
 At 1.2 times of:
  All C(H) groups, All C(H,H) groups
 At 1.5 times of:
  All C(H,H,H) groups
3. Restrained distances
 N3-C21 \\sim N4-C25
 with sigma of 0.02
 C22-C21 \\sim C26-C25
 with sigma of 0.02
4. Others
 Sof(S2B)=Sof(F4B)=Sof(O4B)=Sof(C24B)=1-FVAR(1)
 Sof(S2)=Sof(F4)=Sof(O4)=Sof(C24)=FVAR(1)
 Fixed Sof: N4(0.5) C25(0.5) C26(0.5) H26A(0.5) H26B(0.5) H26C(0.5)
5.a Secondary CH2 refined with riding coordinates:
 C3(H3A,H3B), C4(H4A,H4B), C7(H7A,H7B), C8(H8A,H8B)
5.b Aromatic/amide H refined with riding coordinates:
 C11(H11), C12(H12), C14(H14), C15(H15), C16(H16), C17(H17), C19(H19), C20(H20)
5.c Idealised Me refined as rotating group:
 C26(H26A,H26B,H26C), C1(H1A,H1B,H1C), C2(H2A,H2B,H2C), C5(H5A,H5B,H5C),
 C6(H6A,H6B,H6C), C9(H9A,H9B,H9C), C10(H10A,H10B,H10C), C22(H22A,H22B,H22C)
;
_olex2_submission_special_instructions 'No special instructions were received'
_oxdiff_exptl_absorpt_empirical_details
;
Empirical correction (ABSPACK) includes:
- Absorption correction using spherical harmonics
- Frame scaling
;
_oxdiff_exptl_absorpt_empirical_full_max 4.882
_oxdiff_exptl_absorpt_empirical_full_min 0.434
_oxdiff_twin_integration_method simultaneous
_oxdiff_twin_items 2

loop_
_space_group_symop_operation_xyz
'x, y, z'
'-x, -y, -z'

loop_
_atom_site_label
_atom_site_type_symbol
_atom_site_fract_x
_atom_site_fract_y
_atom_site_fract_z
_atom_site_U_iso_or_equiv
_atom_site_adp_type
_atom_site_occupancy
_atom_site_site_symmetry_order
_atom_site_calc_flag
_atom_site_refinement_flags_posn
_atom_site_refinement_flags_adp
_atom_site_refinement_flags_occupancy
_atom_site_disorder_assembly
_atom_site_disorder_group
S1 S 0.78933(8) 0.75022(8) 1.17010(7) 0.0401(2) Uani 1 1 d . . . . .
S2 S 0.37521(13) 0.10536(14) 0.30827(12) 0.0316(4) Uani 0.541(3) 1 d . . P A 1
S2B S 0.36476(16) 0.01766(16) 0.27005(15) 0.0332(5) Uani 0.459(3) 1 d . . P A 2
Si1 Si 0.58624(8) 0.27911(7) 0.07083(7) 0.0308(2) Uani 1 1 d . . . . .
Si2 Si 0.93681(8) 0.27967(8) 0.24701(8) 0.0345(2) Uani 1 1 d . . . . .
Si3 Si 0.75546(8) 0.09281(7) 0.42875(7) 0.0327(2) Uani 1 1 d . . . . .
F1 F 0.8143(3) 0.8082(3) 1.0106(3) 0.0707(8) Uani 1 1 d . . . . .
F2 F 0.7753(2) 0.6139(3) 0.9541(2) 0.0638(7) Uani 1 1 d . . . . .
F3 F 0.9535(2) 0.7628(3) 1.0740(2) 0.0676(7) Uani 1 1 d . . . . .
F4 F 0.2211(4) -0.1321(3) 0.1575(4) 0.0501(10) Uani 0.541(3) 1 d . . P A 1
F4B F 0.2805(5) 0.1814(4) 0.2867(5) 0.0483(12) Uani 0.459(3) 1 d . . P A 2
F5 F 0.14425(19) -0.0049(2) 0.2464(2) 0.0522(5) Uani 1 1 d . . . . .
F6 F 0.1984(2) 0.0055(3) 0.1085(2) 0.0599(6) Uani 1 1 d . . . . .
O1 O 0.8191(3) 0.6647(2) 1.1968(3) 0.0561(7) Uani 1 1 d . . . . .
O2 O 0.8602(3) 0.8822(2) 1.2610(3) 0.0546(7) Uani 1 1 d . . . . .
O3 O 0.6613(3) 0.7104(3) 1.1185(3) 0.0496(6) Uani 1 1 d . . . . .
O4 O 0.3603(5) 0.2200(4) 0.3499(4) 0.0380(10) Uani 0.541(3) 1 d . . P A 1
O4B O 0.3099(6) -0.1182(5) 0.2015(5) 0.0457(13) Uani 0.459(3) 1 d . . P A 2
O5 O 0.3946(2) 0.0704(2) 0.3953(2) 0.0407(5) Uani 1 1 d . . . . .
O6 O 0.4544(2) 0.0881(3) 0.2401(2) 0.0452(6) Uani 1 1 d . . . . .
N1 N 0.7029(2) 0.2100(2) 0.5150(2) 0.0300(5) Uani 1 1 d . . . . .
N2 N 0.4761(2) 0.6164(2) 0.8418(2) 0.0303(5) Uani 1 1 d . . . . .
N3 N 0.2713(4) 0.4384(4) 0.5469(4) 0.0662(11) Uani 1 1 d D . . . .
N4 N 0.909(2) 0.423(2) 0.896(2) 0.111(8) Uani 0.5 1 d D . P B -1
C25 C 0.9768(16) 0.498(3) 0.989(2) 0.067(5) Uani 0.5 1 d D . P B -1
C26 C 1.0699(19) 0.5992(19) 1.1087(16) 0.061(3) Uani 0.5 1 d D . P B -1
H26A H 1.120930 0.567200 1.136003 0.092 Uiso 0.5 1 calc GR . P B -1
H26B H 1.031046 0.627201 1.162892 0.092 Uiso 0.5 1 calc GR . P B -1
H26C H 1.118265 0.668822 1.104525 0.092 Uiso 0.5 1 calc GR . P B -1
C1 C 0.4593(3) 0.1195(3) -0.0145(3) 0.0380(7) Uani 1 1 d . . . . .
H1A H 0.439585 0.094236 0.039104 0.057 Uiso 1 1 calc GR . . . .
H1B H 0.482255 0.060951 -0.067799 0.057 Uiso 1 1 calc GR . . . .
H1C H 0.389967 0.120036 -0.059139 0.057 Uiso 1 1 calc GR . . . .
C2 C 0.6326(3) 0.3363(3) -0.0243(3) 0.0404(7) Uani 1 1 d . . . . .
H2A H 0.566423 0.342150 -0.067400 0.061 Uiso 1 1 calc GR . . . .
H2B H 0.654787 0.278246 -0.079201 0.061 Uiso 1 1 calc GR . . . .
H2C H 0.700753 0.418084 0.024329 0.061 Uiso 1 1 calc GR . . . .
C3 C 0.7180(3) 0.3067(3) 0.1860(3) 0.0362(7) Uani 1 1 d . . . . .
H3A H 0.770792 0.396633 0.235846 0.043 Uiso 1 1 calc R . . . .
H3B H 0.689670 0.278660 0.235767 0.043 Uiso 1 1 calc R . . . .
C4 C 0.7916(3) 0.2369(3) 0.1329(3) 0.0343(6) Uani 1 1 d . . . . .
H4A H 0.810510 0.256240 0.075027 0.041 Uiso 1 1 calc R . . . .
H4B H 0.741767 0.146483 0.091600 0.041 Uiso 1 1 calc R . . . .
C5 C 1.0069(4) 0.1738(4) 0.1801(4) 0.0499(9) Uani 1 1 d . . . . .
H5A H 0.956381 0.089537 0.158154 0.075 Uiso 1 1 calc GR . . . .
H5B H 1.085441 0.203597 0.236844 0.075 Uiso 1 1 calc GR . . . .
H5C H 1.014953 0.173673 0.110909 0.075 Uiso 1 1 calc GR . . . .
C6 C 1.0433(4) 0.4478(4) 0.3106(4) 0.0544(10) Uani 1 1 d . . . . .
H6A H 1.064941 0.456924 0.249555 0.082 Uiso 1 1 calc GR . . . .
H6B H 1.114968 0.471917 0.373189 0.082 Uiso 1 1 calc GR . . . .
H6C H 1.004712 0.500976 0.341745 0.082 Uiso 1 1 calc GR . . . .
C7 C 0.8996(3) 0.2623(3) 0.3690(3) 0.0331(6) Uani 1 1 d . . . . .
H7A H 0.971154 0.273325 0.423698 0.040 Uiso 1 1 calc R . . . .
H7B H 0.877005 0.328196 0.412797 0.040 Uiso 1 1 calc R . . . .
C8 C 0.7949(3) 0.1318(3) 0.3204(3) 0.0324(6) Uani 1 1 d . . . . .
H8A H 0.815181 0.067408 0.269458 0.039 Uiso 1 1 calc R . . . .
H8B H 0.722808 0.125367 0.270807 0.039 Uiso 1 1 calc R . . . .
C9 C 0.6216(3) -0.0601(3) 0.3574(3) 0.0419(8) Uani 1 1 d . . . . .
H9A H 0.605117 -0.076128 0.417040 0.063 Uiso 1 1 calc GR . . . .
H9B H 0.637037 -0.126300 0.303798 0.063 Uiso 1 1 calc GR . . . .
H9C H 0.552791 -0.057628 0.314083 0.063 Uiso 1 1 calc GR . . . .
C10 C 0.8856(3) 0.1153(3) 0.5409(3) 0.0413(7) Uani 1 1 d . . . . .
H10A H 0.944698 0.202123 0.585173 0.062 Uiso 1 1 calc GR . . . .
H10B H 0.921254 0.062086 0.502106 0.062 Uiso 1 1 calc GR . . . .
H10C H 0.858473 0.093574 0.593892 0.062 Uiso 1 1 calc GR . . . .
C11 C 0.6900(4) 0.2199(3) 0.6151(3) 0.0448(8) Uani 1 1 d . . . . .
H11 H 0.711475 0.171348 0.641455 0.054 Uiso 1 1 calc R . . . .
C12 C 0.6461(4) 0.2993(3) 0.6793(3) 0.0428(8) Uani 1 1 d . . . . .
H12 H 0.638265 0.304335 0.748054 0.051 Uiso 1 1 calc R . . . .
C13 C 0.6132(3) 0.3727(3) 0.6404(3) 0.0300(6) Uani 1 1 d . . . . .
C14 C 0.6266(3) 0.3618(3) 0.5380(3) 0.0342(6) Uani 1 1 d . . . . .
H14 H 0.605643 0.409326 0.509735 0.041 Uiso 1 1 calc R . . . .
C15 C 0.6711(3) 0.2804(3) 0.4778(3) 0.0335(6) Uani 1 1 d . . . . .
H15 H 0.679533 0.273719 0.408702 0.040 Uiso 1 1 calc R . . . .
C16 C 0.5405(3) 0.6484(3) 0.7818(3) 0.0336(6) Uani 1 1 d . . . . .
H16 H 0.554851 0.724607 0.786089 0.040 Uiso 1 1 calc R . . . .
C17 C 0.5855(3) 0.5722(3) 0.7148(3) 0.0336(6) Uani 1 1 d . . . . .
H17 H 0.629685 0.596527 0.674545 0.040 Uiso 1 1 calc R . . . .
C18 C 0.5639(3) 0.4568(3) 0.7080(3) 0.0293(6) Uani 1 1 d . . . . .
C19 C 0.4944(3) 0.4236(3) 0.7669(3) 0.0322(6) Uani 1 1 d . . . . .
H19 H 0.475941 0.346350 0.761354 0.039 Uiso 1 1 calc R . . . .
C20 C 0.4526(3) 0.5045(3) 0.8337(3) 0.0340(6) Uani 1 1 d . . . . .
H20 H 0.407293 0.481718 0.873970 0.041 Uiso 1 1 calc R . . . .
C21 C 0.2396(4) 0.3404(4) 0.5324(3) 0.0460(8) Uani 1 1 d D . . . .
C22 C 0.1968(4) 0.2137(3) 0.5141(3) 0.0443(8) Uani 1 1 d D . . . .
H22A H 0.124714 0.156729 0.443396 0.066 Uiso 1 1 calc GR . . . .
H22B H 0.179286 0.216392 0.580992 0.066 Uiso 1 1 calc GR . . . .
H22C H 0.258485 0.184900 0.505900 0.066 Uiso 1 1 calc GR . . . .
C23 C 0.8369(3) 0.7344(4) 1.0476(4) 0.0492(8) Uani 1 1 d . . . . .
C24 C 0.2241(6) -0.0163(8) 0.1983(6) 0.0405(14) Uani 0.541(3) 1 d . . P A 1
C24B C 0.2424(7) 0.0552(9) 0.2247(7) 0.0381(16) Uani 0.459(3) 1 d . . P A 2

loop_
_atom_site_aniso_label
_atom_site_aniso_U_11
_atom_site_aniso_U_22
_atom_site_aniso_U_33
_atom_site_aniso_U_23
_atom_site_aniso_U_13
_atom_site_aniso_U_12
S1 0.0600(5) 0.0358(4) 0.0368(4) 0.0224(3) 0.0244(4) 0.0268(4)
S2 0.0409(8) 0.0322(9) 0.0308(7) 0.0204(6) 0.0175(6) 0.0183(6)
S2B 0.0468(10) 0.0330(11) 0.0317(8) 0.0197(8) 0.0206(7) 0.0237(7)
Si1 0.0455(5) 0.0274(4) 0.0269(4) 0.0167(3) 0.0160(3) 0.0198(3)
Si2 0.0383(5) 0.0365(4) 0.0328(4) 0.0209(4) 0.0162(3) 0.0156(4)
Si3 0.0491(5) 0.0272(4) 0.0313(4) 0.0183(3) 0.0210(4) 0.0201(3)
F1 0.0815(18) 0.0885(19) 0.0725(17) 0.0630(16) 0.0406(15) 0.0348(15)
F2 0.0570(14) 0.0652(15) 0.0364(11) 0.0081(11) 0.0159(10) 0.0175(12)
F3 0.0459(13) 0.0764(17) 0.0559(14) 0.0172(13) 0.0224(11) 0.0229(12)
F4 0.059(3) 0.0292(18) 0.051(2) 0.0118(17) 0.022(2) 0.0190(17)
F4B 0.058(3) 0.036(2) 0.070(3) 0.033(2) 0.033(3) 0.028(2)
F5 0.0427(11) 0.0533(12) 0.0532(13) 0.0209(11) 0.0216(9) 0.0210(10)
F6 0.0708(16) 0.0818(17) 0.0367(11) 0.0315(12) 0.0186(10) 0.0456(14)
O1 0.082(2) 0.0415(13) 0.0477(15) 0.0273(12) 0.0124(14) 0.0321(14)
O2 0.081(2) 0.0370(13) 0.0486(15) 0.0187(12) 0.0324(14) 0.0300(13)
O3 0.0600(16) 0.0519(15) 0.0638(17) 0.0413(14) 0.0368(14) 0.0316(13)
O4 0.048(3) 0.032(2) 0.042(2) 0.0227(19) 0.021(2) 0.020(2)
O4B 0.065(4) 0.035(3) 0.049(3) 0.022(2) 0.027(3) 0.031(3)
O5 0.0525(14) 0.0461(13) 0.0363(12) 0.0281(11) 0.0208(10) 0.0247(11)
O6 0.0492(14) 0.0563(15) 0.0428(13) 0.0316(12) 0.0265(11) 0.0240(12)
N1 0.0424(14) 0.0249(11) 0.0273(12) 0.0151(10) 0.0164(10) 0.0159(10)
N2 0.0430(14) 0.0251(11) 0.0270(11) 0.0160(10) 0.0131(10) 0.0165(10)
N3 0.074(2) 0.056(2) 0.063(2) 0.0428(19) 0.0074(19) 0.0145(18)
N4 0.129(16) 0.063(9) 0.104(12) 0.029(8) 0.011(10) 0.045(9)
C25 0.073(16) 0.059(5) 0.078(10) 0.041(6) 0.035(11) 0.031(11)
C26 0.075(7) 0.060(8) 0.048(6) 0.030(6) 0.020(5) 0.029(6)
C1 0.0505(19) 0.0268(14) 0.0354(16) 0.0140(13) 0.0155(14) 0.0195(13)
C2 0.061(2) 0.0427(17) 0.0335(16) 0.0256(14) 0.0250(15) 0.0289(16)
C3 0.0501(18) 0.0399(16) 0.0272(14) 0.0183(13) 0.0176(13) 0.0270(14)
C4 0.0432(17) 0.0320(14) 0.0300(14) 0.0179(12) 0.0137(12) 0.0170(13)
C5 0.053(2) 0.067(2) 0.0451(19) 0.0319(19) 0.0285(17) 0.0346(19)
C6 0.050(2) 0.048(2) 0.052(2) 0.0306(18) 0.0134(17) 0.0036(17)
C7 0.0370(15) 0.0356(15) 0.0341(15) 0.0214(13) 0.0162(12) 0.0185(12)
C8 0.0476(17) 0.0288(13) 0.0293(14) 0.0172(12) 0.0204(13) 0.0203(13)
C9 0.061(2) 0.0272(14) 0.0399(17) 0.0179(14) 0.0263(16) 0.0177(14)
C10 0.056(2) 0.0456(18) 0.0392(17) 0.0268(15) 0.0244(15) 0.0315(16)
C11 0.082(3) 0.0475(18) 0.0423(18) 0.0352(16) 0.0378(18) 0.0466(19)
C12 0.074(2) 0.0458(18) 0.0357(16) 0.0289(15) 0.0315(16) 0.0408(18)
C13 0.0379(15) 0.0235(12) 0.0283(14) 0.0151(11) 0.0108(12) 0.0120(11)
C14 0.0430(17) 0.0377(15) 0.0384(16) 0.0269(14) 0.0208(13) 0.0231(13)
C15 0.0421(16) 0.0371(15) 0.0319(14) 0.0230(13) 0.0174(13) 0.0205(13)
C16 0.0463(17) 0.0260(13) 0.0339(15) 0.0186(12) 0.0166(13) 0.0169(12)
C17 0.0447(17) 0.0267(13) 0.0360(15) 0.0205(12) 0.0182(13) 0.0158(12)
C18 0.0390(15) 0.0258(13) 0.0252(13) 0.0141(11) 0.0124(11) 0.0153(11)
C19 0.0479(17) 0.0275(13) 0.0295(14) 0.0181(12) 0.0187(13) 0.0188(12)
C20 0.0480(17) 0.0299(14) 0.0331(15) 0.0205(12) 0.0188(13) 0.0198(13)
C21 0.052(2) 0.049(2) 0.0375(17) 0.0279(16) 0.0125(15) 0.0173(16)
C22 0.058(2) 0.0413(18) 0.0415(18) 0.0246(15) 0.0233(16) 0.0237(16)
C23 0.0420(19) 0.054(2) 0.0426(19) 0.0204(17) 0.0146(15) 0.0182(16)
C24 0.041(3) 0.037(4) 0.036(3) 0.014(3) 0.013(3) 0.016(3)
C24B 0.052(4) 0.029(4) 0.038(4) 0.016(3) 0.026(3) 0.020(3)

loop_
_atom_type_symbol
_atom_type_description
_atom_type_scat_dispersion_real
_atom_type_scat_dispersion_imag
_atom_type_scat_source
C C 0.0181 0.0091 'International Tables Vol C Tables 4.2.6.8 and 6.1.1.4'
H H 0.0000 0.0000 'International Tables Vol C Tables 4.2.6.8 and 6.1.1.4'
F F 0.0727 0.0534 'International Tables Vol C Tables 4.2.6.8 and 6.1.1.4'
N N 0.0311 0.0180 'International Tables Vol C Tables 4.2.6.8 and 6.1.1.4'
O O 0.0492 0.0322 'International Tables Vol C Tables 4.2.6.8 and 6.1.1.4'
S S 0.3331 0.5567 'International Tables Vol C Tables 4.2.6.8 and 6.1.1.4'
Si Si 0.2541 0.3302 'International Tables Vol C Tables 4.2.6.8 and 6.1.1.4'

loop_
_exptl_crystal_face_index_h
_exptl_crystal_face_index_k
_exptl_crystal_face_index_l
_exptl_crystal_face_perp_dist
-5 0 2 0.0267
5 0 -2 0.0267
3 -2 -5 0.0601
-3 2 5 0.0391
0 -4 5 0.0529
0 4 -5 0.0529

loop_
_geom_angle_atom_site_label_1
_geom_angle_atom_site_label_2
_geom_angle_atom_site_label_3
_geom_angle
_geom_angle_site_symmetry_1
_geom_angle_site_symmetry_3
_geom_angle_publ_flag
O1 S1 O2 114.88(18) . . ?
O1 S1 C23 103.6(2) . . ?
O2 S1 C23 103.83(18) . . ?
O3 S1 O1 114.07(17) . . ?
O3 S1 O2 115.57(18) . . ?
O3 S1 C23 102.63(17) . . ?
O4 S2 O5 113.9(2) . . ?
O4 S2 O6 117.7(2) . . ?
O4 S2 C24 102.9(4) . . ?
O5 S2 O6 113.18(17) . . ?
O5 S2 C24 103.3(3) . . ?
O6 S2 C24 103.5(3) . . ?
O4B S2B O6 119.2(3) . . ?
O4B S2B C24B 103.4(4) . . ?
O5 S2B O4B 113.6(3) . . ?
O5 S2B O6 114.33(19) . . ?
O5 S2B C24B 104.1(3) . . ?
O6 S2B C24B 98.9(3) . . ?
C1 Si1 N2 104.57(14) . 2_666 ?
C1 Si1 C2 113.00(16) . . ?
C1 Si1 C3 116.25(15) . . ?
C2 Si1 N2 106.28(13) . 2_666 ?
C2 Si1 C3 111.97(16) . . ?
C3 Si1 N2 103.48(13) . 2_666 ?
C4 Si2 C7 107.78(14) . . ?
C5 Si2 C4 110.77(17) . . ?
C5 Si2 C6 110.4(2) . . ?
C5 Si2 C7 109.73(16) . . ?
C6 Si2 C4 109.26(17) . . ?
C6 Si2 C7 108.89(17) . . ?
C8 Si3 N1 106.15(12) . . ?
C9 Si3 N1 103.34(14) . . ?
C9 Si3 C8 112.70(15) . . ?
C10 Si3 N1 104.81(14) . . ?
C10 Si3 C8 114.08(16) . . ?
C10 Si3 C9 114.42(17) . . ?
C11 N1 Si3 119.1(2) . . ?
C15 N1 Si3 122.5(2) . . ?
C15 N1 C11 118.3(3) . . ?
C16 N2 Si1 120.84(19) . 2_666 ?
C20 N2 Si1 119.9(2) . 2_666 ?
C20 N2 C16 119.2(3) . . ?
N4 C25 C26 177(4) . . ?
C25 C26 H26A 109.5 . . ?
C25 C26 H26B 109.5 . . ?
C25 C26 H26C 109.5 . . ?
H26A C26 H26B 109.5 . . ?
H26A C26 H26C 109.5 . . ?
H26B C26 H26C 109.5 . . ?
Si1 C1 H1A 109.5 . . ?
Si1 C1 H1B 109.5 . . ?
Si1 C1 H1C 109.5 . . ?
H1A C1 H1B 109.5 . . ?
H1A C1 H1C 109.5 . . ?
H1B C1 H1C 109.5 . . ?
Si1 C2 H2A 109.5 . . ?
Si1 C2 H2B 109.5 . . ?
Si1 C2 H2C 109.5 . . ?
H2A C2 H2B 109.5 . . ?
H2A C2 H2C 109.5 . . ?
H2B C2 H2C 109.5 . . ?
Si1 C3 H3A 109.0 . . ?
Si1 C3 H3B 109.0 . . ?
H3A C3 H3B 107.8 . . ?
C4 C3 Si1 112.8(2) . . ?
C4 C3 H3A 109.0 . . ?
C4 C3 H3B 109.0 . . ?
Si2 C4 H4A 108.8 . . ?
Si2 C4 H4B 108.8 . . ?
C3 C4 Si2 113.6(2) . . ?
C3 C4 H4A 108.8 . . ?
C3 C4 H4B 108.8 . . ?
H4A C4 H4B 107.7 . . ?
Si2 C5 H5A 109.5 . . ?
Si2 C5 H5B 109.5 . . ?
Si2 C5 H5C 109.5 . . ?
H5A C5 H5B 109.5 . . ?
H5A C5 H5C 109.5 . . ?
H5B C5 H5C 109.5 . . ?
Si2 C6 H6A 109.5 . . ?
Si2 C6 H6B 109.5 . . ?
Si2 C6 H6C 109.5 . . ?
H6A C6 H6B 109.5 . . ?
H6A C6 H6C 109.5 . . ?
H6B C6 H6C 109.5 . . ?
Si2 C7 H7A 109.2 . . ?
Si2 C7 H7B 109.2 . . ?
H7A C7 H7B 107.9 . . ?
C8 C7 Si2 112.2(2) . . ?
C8 C7 H7A 109.2 . . ?
C8 C7 H7B 109.2 . . ?
Si3 C8 H8A 107.8 . . ?
Si3 C8 H8B 107.8 . . ?
C7 C8 Si3 118.0(2) . . ?
C7 C8 H8A 107.8 . . ?
C7 C8 H8B 107.8 . . ?
H8A C8 H8B 107.1 . . ?
Si3 C9 H9A 109.5 . . ?
Si3 C9 H9B 109.5 . . ?
Si3 C9 H9C 109.5 . . ?
H9A C9 H9B 109.5 . . ?
H9A C9 H9C 109.5 . . ?
H9B C9 H9C 109.5 . . ?
Si3 C10 H10A 109.5 . . ?
Si3 C10 H10B 109.5 . . ?
Si3 C10 H10C 109.5 . . ?
H10A C10 H10B 109.5 . . ?
H10A C10 H10C 109.5 . . ?
H10B C10 H10C 109.5 . . ?
N1 C11 H11 118.9 . . ?
N1 C11 C12 122.1(3) . . ?
C12 C11 H11 118.9 . . ?
C11 C12 H12 120.3 . . ?
C11 C12 C13 119.4(3) . . ?
C13 C12 H12 120.3 . . ?
C12 C13 C18 119.7(3) . . ?
C14 C13 C12 118.1(3) . . ?
C14 C13 C18 122.2(3) . . ?
C13 C14 H14 120.2 . . ?
C15 C14 C13 119.6(3) . . ?
C15 C14 H14 120.2 . . ?
N1 C15 C14 122.5(3) . . ?
N1 C15 H15 118.7 . . ?
C14 C15 H15 118.7 . . ?
N2 C16 H16 118.9 . . ?
N2 C16 C17 122.1(3) . . ?
C17 C16 H16 118.9 . . ?
C16 C17 H17 120.4 . . ?
C16 C17 C18 119.1(3) . . ?
C18 C17 H17 120.4 . . ?
C17 C18 C13 121.6(3) . . ?
C19 C18 C13 120.5(3) . . ?
C19 C18 C17 117.9(3) . . ?
C18 C19 H19 119.8 . . ?
C20 C19 C18 120.3(3) . . ?
C20 C19 H19 119.8 . . ?
N2 C20 C19 121.2(3) . . ?
N2 C20 H20 119.4 . . ?
C19 C20 H20 119.4 . . ?
N3 C21 C22 179.0(5) . . ?
C21 C22 H22A 109.5 . . ?
C21 C22 H22B 109.5 . . ?
C21 C22 H22C 109.5 . . ?
H22A C22 H22B 109.5 . . ?
H22A C22 H22C 109.5 . . ?
H22B C22 H22C 109.5 . . ?
F1 C23 S1 111.3(3) . . ?
F1 C23 F2 107.2(3) . . ?
F2 C23 S1 110.2(3) . . ?
F3 C23 S1 113.4(3) . . ?
F3 C23 F1 107.6(3) . . ?
F3 C23 F2 106.9(3) . . ?
F4 C24 S2 109.9(5) . . ?
F4 C24 F6 111.2(6) . . ?
F5 C24 S2 109.2(5) . . ?
F5 C24 F4 111.4(6) . . ?
F5 C24 F6 107.0(5) . . ?
F6 C24 S2 108.1(5) . . ?
F4B C24B S2B 109.6(6) . . ?
F4B C24B F5 110.4(6) . . ?
F5 C24B S2B 108.3(5) . . ?
F6 C24B S2B 111.8(5) . . ?
F6 C24B F4B 112.6(7) . . ?
F6 C24B F5 103.9(6) . . ?

loop_
_geom_bond_atom_site_label_1
_geom_bond_atom_site_label_2
_geom_bond_distance
_geom_bond_site_symmetry_2
_geom_bond_publ_flag
S1 O1 1.439(3) . ?
S1 O2 1.442(3) . ?
S1 O3 1.439(3) . ?
S1 C23 1.817(4) . ?
S2 O4 1.440(4) . ?
S2 O5 1.440(2) . ?
S2 O6 1.481(3) . ?
S2 C24 1.829(7) . ?
S2B O4B 1.438(5) . ?
S2B O5 1.437(3) . ?
S2B O6 1.465(3) . ?
S2B C24B 1.820(9) . ?
Si1 N2 1.864(3) 2_666 ?
Si1 C1 1.843(3) . ?
Si1 C2 1.846(3) . ?
Si1 C3 1.851(3) . ?
Si2 C4 1.880(3) . ?
Si2 C5 1.859(4) . ?
Si2 C6 1.866(4) . ?
Si2 C7 1.884(3) . ?
Si3 N1 1.869(3) . ?
Si3 C8 1.850(3) . ?
Si3 C9 1.844(3) . ?
Si3 C10 1.843(4) . ?
F1 C23 1.338(5) . ?
F2 C23 1.352(5) . ?
F3 C23 1.322(4) . ?
F4 C24 1.352(9) . ?
F4B C24B 1.348(10) . ?
F5 C24 1.305(7) . ?
F5 C24B 1.403(8) . ?
F6 C24 1.365(8) . ?
F6 C24B 1.324(8) . ?
N1 C11 1.350(4) . ?
N1 C15 1.342(4) . ?
N2 C16 1.351(4) . ?
N2 C20 1.350(4) . ?
N3 C21 1.132(5) . ?
N4 C25 1.125(19) . ?
C25 C26 1.481(16) . ?
C26 H26A 0.9600 . ?
C26 H26B 0.9600 . ?
C26 H26C 0.9600 . ?
C1 H1A 0.9600 . ?
C1 H1B 0.9600 . ?
C1 H1C 0.9600 . ?
C2 H2A 0.9600 . ?
C2 H2B 0.9600 . ?
C2 H2C 0.9600 . ?
C3 H3A 0.9700 . ?
C3 H3B 0.9700 . ?
C3 C4 1.546(4) . ?
C4 H4A 0.9700 . ?
C4 H4B 0.9700 . ?
C5 H5A 0.9600 . ?
C5 H5B 0.9600 . ?
C5 H5C 0.9600 . ?
C6 H6A 0.9600 . ?
C6 H6B 0.9600 . ?
C6 H6C 0.9600 . ?
C7 H7A 0.9700 . ?
C7 H7B 0.9700 . ?
C7 C8 1.548(4) . ?
C8 H8A 0.9700 . ?
C8 H8B 0.9700 . ?
C9 H9A 0.9600 . ?
C9 H9B 0.9600 . ?
C9 H9C 0.9600 . ?
C10 H10A 0.9600 . ?
C10 H10B 0.9600 . ?
C10 H10C 0.9600 . ?
C11 H11 0.9300 . ?
C11 C12 1.370(5) . ?
C12 H12 0.9300 . ?
C12 C13 1.399(4) . ?
C13 C14 1.378(4) . ?
C13 C18 1.477(4) . ?
C14 H14 0.9300 . ?
C14 C15 1.374(4) . ?
C15 H15 0.9300 . ?
C16 H16 0.9300 . ?
C16 C17 1.372(4) . ?
C17 H17 0.9300 . ?
C17 C18 1.405(4) . ?
C18 C19 1.386(4) . ?
C19 H19 0.9300 . ?
C19 C20 1.377(4) . ?
C20 H20 0.9300 . ?
C21 C22 1.464(5) . ?
C22 H22A 0.9600 . ?
C22 H22B 0.9600 . ?
C22 H22C 0.9600 . ?

loop_
_geom_torsion_atom_site_label_1
_geom_torsion_atom_site_label_2
_geom_torsion_atom_site_label_3
_geom_torsion_atom_site_label_4
_geom_torsion
_geom_torsion_site_symmetry_1
_geom_torsion_site_symmetry_2
_geom_torsion_site_symmetry_3
_geom_torsion_site_symmetry_4
_geom_torsion_publ_flag
Si1 N2 C16 C17 -178.7(2) 2_666 . . . ?
Si1 N2 C20 C19 178.1(2) 2_666 . . . ?
Si1 C3 C4 Si2 172.54(16) . . . . ?
Si2 C7 C8 Si3 174.60(16) . . . . ?
Si3 N1 C11 C12 -176.7(3) . . . . ?
Si3 N1 C15 C14 176.6(2) . . . . ?
O1 S1 C23 F1 179.5(3) . . . . ?
O1 S1 C23 F2 60.7(3) . . . . ?
O1 S1 C23 F3 -59.0(3) . . . . ?
O2 S1 C23 F1 -60.2(3) . . . . ?
O2 S1 C23 F2 -179.0(3) . . . . ?
O2 S1 C23 F3 61.3(3) . . . . ?
O3 S1 C23 F1 60.5(3) . . . . ?
O3 S1 C23 F2 -58.3(3) . . . . ?
O3 S1 C23 F3 -178.0(3) . . . . ?
O4 S2 C24 F4 -175.0(4) . . . . ?
O4 S2 C24 F5 -52.6(6) . . . . ?
O4 S2 C24 F6 63.5(5) . . . . ?
O4B S2B C24B F4B 177.5(5) . . . . ?
O4B S2B C24B F5 56.9(6) . . . . ?
O4B S2B C24B F6 -57.0(6) . . . . ?
O5 S2 C24 F4 -56.3(5) . . . . ?
O5 S2 C24 F5 66.2(5) . . . . ?
O5 S2 C24 F6 -177.7(4) . . . . ?
O5 S2B C24B F4B 58.5(5) . . . . ?
O5 S2B C24B F5 -62.0(5) . . . . ?
O5 S2B C24B F6 -175.9(5) . . . . ?
O6 S2 C24 F4 61.9(5) . . . . ?
O6 S2 C24 F5 -175.6(4) . . . . ?
O6 S2 C24 F6 -59.5(5) . . . . ?
O6 S2B C24B F4B -59.5(5) . . . . ?
O6 S2B C24B F5 180.0(5) . . . . ?
O6 S2B C24B F6 66.1(6) . . . . ?
N1 Si3 C8 C7 63.0(3) . . . . ?
N1 C11 C12 C13 0.1(6) . . . . ?
N2 Si1 C3 C4 -175.3(2) 2_666 . . . ?
N2 C16 C17 C18 0.1(5) . . . . ?
C1 Si1 C3 C4 70.7(3) . . . . ?
C2 Si1 C3 C4 -61.2(3) . . . . ?
C4 Si2 C7 C8 51.6(2) . . . . ?
C5 Si2 C4 C3 170.9(2) . . . . ?
C5 Si2 C7 C8 -69.1(3) . . . . ?
C6 Si2 C4 C3 -67.3(3) . . . . ?
C6 Si2 C7 C8 170.0(2) . . . . ?
C7 Si2 C4 C3 50.9(3) . . . . ?
C8 Si3 N1 C11 -167.5(3) . . . . ?
C8 Si3 N1 C15 16.2(3) . . . . ?
C9 Si3 N1 C11 73.7(3) . . . . ?
C9 Si3 N1 C15 -102.6(3) . . . . ?
C9 Si3 C8 C7 175.4(2) . . . . ?
C10 Si3 N1 C11 -46.5(3) . . . . ?
C10 Si3 N1 C15 137.3(3) . . . . ?
C10 Si3 C8 C7 -51.9(3) . . . . ?
C11 N1 C15 C14 0.3(5) . . . . ?
C11 C12 C13 C14 0.0(5) . . . . ?
C11 C12 C13 C18 179.0(3) . . . . ?
C12 C13 C14 C15 0.0(5) . . . . ?
C12 C13 C18 C17 147.3(3) . . . . ?
C12 C13 C18 C19 -32.7(5) . . . . ?
C13 C14 C15 N1 -0.2(5) . . . . ?
C13 C18 C19 C20 177.4(3) . . . . ?
C14 C13 C18 C17 -33.8(5) . . . . ?
C14 C13 C18 C19 146.3(3) . . . . ?
C15 N1 C11 C12 -0.2(6) . . . . ?
C16 N2 C20 C19 0.9(5) . . . . ?
C16 C17 C18 C13 -178.1(3) . . . . ?
C16 C17 C18 C19 1.9(5) . . . . ?
C17 C18 C19 C20 -2.5(5) . . . . ?
C18 C13 C14 C15 -178.9(3) . . . . ?
C18 C19 C20 N2 1.2(5) . . . . ?
C20 N2 C16 C17 -1.6(5) . . . . ?

loop_
_twin_individual_id
_twin_individual_mass_fraction_refined
_oxdiff_twin_reflns_isolated
_oxdiff_twin_reflns_overlapped
_twin_individual_twin_lattice_type
_twin_individual_twin_matrix_11
_twin_individual_twin_matrix_12
_twin_individual_twin_matrix_13
_twin_individual_twin_matrix_21
_twin_individual_twin_matrix_22
_twin_individual_twin_matrix_23
_twin_individual_twin_matrix_31
_twin_individual_twin_matrix_32
_twin_individual_twin_matrix_33
1 0.627(3) 9902 18057 ref 1.0000 0.0000 0.0000 0.0000 1.0000 0.0000 0.0000 0.0000 1.0000
2 0.373(3) 0 18057 nmt 0.9916 -0.0276 0.0179 0.0494 1.0213 0.0151 -0.0450 -0.0160 0.9855

loop_
_exptl_oxdiff_crystal_face_indexfrac_h
_exptl_oxdiff_crystal_face_indexfrac_k
_exptl_oxdiff_crystal_face_indexfrac_l
_exptl_oxdiff_crystal_face_x
_exptl_oxdiff_crystal_face_y
_exptl_oxdiff_crystal_face_z
-4.9912 0.0077 2.0006 0.4591 0.1098 0.4389
4.9912 -0.0077 -2.0006 -0.4591 -0.1098 -0.4389
2.9549 -1.9919 -4.9809 -0.4293 -0.6356 0.1420
-2.9549 1.9919 4.9809 0.4293 0.6356 -0.1420
0.0310 -3.9839 4.9742 0.5269 -0.1255 -0.2994
-0.0310 3.9839 -4.9742 -0.5269 0.1255 0.2994
